data_7112722
loop_
_publ_author_name
'Yadav, Paras N.'
'Beveridge, Ramsay E.'
'Blay, Jonathan'
'Boyd, Alaina R.'
'Chojnacka, Maja W.'
'Decken, Andreas'
'Deshpande, Ankur A.'
'Gardiner, Michael G.'
'Hambley, Trevor W.'
'Hughes, Michael J.'
'Jolly, Leslie'
'Lavangie, Jacquelyn A.'
'MacInnis, Timothy D.'
'McFarland, Sherri A.'
'New, Elizabeth J.'
'Gossage, Robert A.'

_publ_section_title
;
 Platinum-oxazoline complexes as anti-cancer agents: syntheses,
 characterisation and initial biological studies
;
_journal_issue 4
_journal_name_full MedChemComm
_journal_page_first 274
_journal_paper_doi 10.1039/c0md00211a
_journal_volume 2
_journal_year 2011
_chemical_formula_moiety 'C11 H14 Cl2 N2 O Pt'
_chemical_formula_sum 'C11 H14 Cl2 N2 O Pt'
_chemical_formula_weight 456.23
_chemical_name_systematic
;
?
;
_space_group_IT_number 14
_symmetry_cell_setting monoclinic
_symmetry_Int_Tables_number 14
_symmetry_space_group_name_Hall '-P 2yn'
_symmetry_space_group_name_H-M 'P 1 21/n 1'
_atom_sites_solution_hydrogens geom
_atom_sites_solution_primary direct
_atom_sites_solution_secondary difmap
_audit_creation_method SHELXL-97
_cell_angle_alpha 90.00
_cell_angle_beta 99.99(4)
_cell_angle_gamma 90.00
_cell_formula_units_Z 4
_cell_length_a 6.525(2)
_cell_length_b 11.816(3)
_cell_length_c 17.129(4)
_cell_measurement_reflns_used 25
_cell_measurement_temperature 193(2)
_cell_measurement_theta_max 14.10
_cell_measurement_theta_min 9.65
_cell_volume 1300.6(6)
_computing_cell_refinement 'CAD4 Express (Enraf Nonius, 1994)'
_computing_data_collection 'CAD4 Express (Enraf Nonius, 1994)'
_computing_data_reduction 'XCAD4 (Harms & Wocadlo, 1995)'
_computing_molecular_graphics
;
'X-SEED (Barbour, 2001) and ORTEPIII (Farrugia, 1997)'
;
_computing_publication_material 'WinGX (Farrugia, 1999)'
_computing_structure_refinement 'SHELXL-97 (Sheldrick, 1997)'
_computing_structure_solution 'SHELXS-97 (Sheldrick, 1990)'
_diffrn_ambient_temperature 193(2)
_diffrn_detector 'scintillation LiI'
_diffrn_detector_dtime 1.195
_diffrn_measured_fraction_theta_full 0.979
_diffrn_measured_fraction_theta_max 0.979
_diffrn_measurement_device '\k-geometry diffractometer'
_diffrn_measurement_device_type 'Enraf Nonius CAD4'
_diffrn_measurement_method 'non-profiled omega/2theta scans'
_diffrn_radiation_monochromator graphite
_diffrn_radiation_source 'fine-focus sealed tube'
_diffrn_radiation_type MoK\a
_diffrn_radiation_wavelength 0.71073
_diffrn_reflns_av_R_equivalents 0.1140
_diffrn_reflns_av_sigmaI/netI 0.0348
_diffrn_reflns_limit_h_max 7
_diffrn_reflns_limit_h_min 0
_diffrn_reflns_limit_k_max 14
_diffrn_reflns_limit_k_min 0
_diffrn_reflns_limit_l_max 20
_diffrn_reflns_limit_l_min -20
_diffrn_reflns_number 2446
_diffrn_reflns_theta_full 24.98
_diffrn_reflns_theta_max 24.98
_diffrn_reflns_theta_min 2.10
_diffrn_source 'Enraf Nonius FR590'
_diffrn_standards_decay_% 14
_diffrn_standards_interval_time 60
_diffrn_standards_number 3
_exptl_absorpt_coefficient_mu 11.183
_exptl_absorpt_correction_T_max 0.4281
_exptl_absorpt_correction_T_min 0.3126
_exptl_absorpt_correction_type analytical
_exptl_absorpt_process_details
;
(see. N.W. Alcock (1970). Cryst. Computing, p271)
;
_exptl_crystal_colour orange
_exptl_crystal_density_diffrn 2.330
_exptl_crystal_density_method 'not measured'
_exptl_crystal_description prism
_exptl_crystal_F_000 856
_exptl_crystal_size_max 0.18
_exptl_crystal_size_mid 0.10
_exptl_crystal_size_min 0.10
_refine_diff_density_max 2.076
_refine_diff_density_min -3.273
_refine_diff_density_rms 0.347
_refine_ls_extinction_method none
_refine_ls_goodness_of_fit_ref 1.081
_refine_ls_hydrogen_treatment mixed
_refine_ls_matrix_type full
_refine_ls_number_parameters 160
_refine_ls_number_reflns 2234
_refine_ls_number_restraints 2
_refine_ls_restrained_S_all 1.081
_refine_ls_R_factor_all 0.0572
_refine_ls_R_factor_gt 0.0454
_refine_ls_shift/su_max 0.001
_refine_ls_shift/su_mean 0.000
_refine_ls_structure_factor_coef Fsqd
_refine_ls_weighting_details 'calc w=1/[\s^2^(Fo^2^)+(0.1031P)^2^+0.0000P] where P=(Fo^2^+2Fc^2^)/3'
_refine_ls_weighting_scheme calc
_refine_ls_wR_factor_gt 0.1245
_refine_ls_wR_factor_ref 0.1335
_reflns_number_gt 1916
_reflns_number_total 2234
_reflns_threshold_expression >2sigma(I)
_cod_data_source_file c0md00211a.txt
_cod_data_source_block c:\docume~1\mgg\mydocu~1\cad4da~1\090rg3\anal
_cod_original_sg_symbol_H-M P21/n
_cod_database_code 7112722
_exptl_absorpt_correction_t_ave 0.3732
_diffrn_standards_decay_corr_max 1.512
_diffrn_standards_decay_corr_min 1.000

loop_
_symmetry_equiv_pos_as_xyz
'x, y, z'
'-x+1/2, y+1/2, -z+1/2'
'-x, -y, -z'
'x-1/2, -y-1/2, z-1/2'

loop_
_atom_site_label
_atom_site_type_symbol
_atom_site_fract_x
_atom_site_fract_y
_atom_site_fract_z
_atom_site_U_iso_or_equiv
_atom_site_adp_type
_atom_site_occupancy
_atom_site_symmetry_multiplicity
_atom_site_calc_flag
_atom_site_refinement_flags
Pt1 Pt 0.05720(5) 0.80210(3) 0.881234(19) 0.0237(2) Uani 1 1 d .
Cl1 Cl 0.2396(5) 0.9395(3) 0.95862(18) 0.0488(7) Uani 1 1 d .
Cl2 Cl 0.3435(4) 0.7795(3) 0.81876(17) 0.0375(6) Uani 1 1 d .
O1 O -0.3504(12) 0.5354(7) 0.8149(4) 0.0405(18) Uani 1 1 d .
N1 N -0.1199(11) 0.6760(6) 0.8221(4) 0.0195(15) Uani 1 1 d .
N2 N -0.1898(14) 0.8215(9) 0.9401(6) 0.034(2) Uani 1 1 d D
C1 C -0.1616(16) 0.6441(9) 0.7357(5) 0.029(2) Uani 1 1 d .
C2 C -0.2077(18) 0.7478(10) 0.6850(7) 0.041(3) Uani 1 1 d .
H2A H -0.0818 0.7943 0.6892 0.062 Uiso 1 1 calc R
H2B H -0.3181 0.7916 0.7031 0.062 Uiso 1 1 calc R
H2C H -0.2532 0.7252 0.6297 0.062 Uiso 1 1 calc R
C3 C 0.0259(19) 0.5795(12) 0.7133(7) 0.054(3) Uani 1 1 d .
H3A H 0.0546 0.5123 0.7469 0.081 Uiso 1 1 calc R
H3B H 0.1485 0.6289 0.7213 0.081 Uiso 1 1 calc R
H3C H -0.0063 0.5564 0.6576 0.081 Uiso 1 1 calc R
C4 C -0.3505(19) 0.5659(11) 0.7333(6) 0.045(3) Uani 1 1 d .
H4A H -0.4808 0.6058 0.7107 0.054 Uiso 1 1 calc R
H4B H -0.3369 0.4978 0.7010 0.054 Uiso 1 1 calc R
C5 C -0.2255(14) 0.6101(8) 0.8593(6) 0.027(2) Uani 1 1 d .
C6 C -0.2315(15) 0.6135(9) 0.9442(6) 0.029(2) Uani 1 1 d .
C7 C -0.2188(15) 0.7175(9) 0.9846(6) 0.027(2) Uani 1 1 d .
C8 C -0.2218(16) 0.7196(12) 1.0648(6) 0.039(3) Uani 1 1 d .
H8 H -0.2102 0.7894 1.0927 0.047 Uiso 1 1 calc R
C9 C -0.2421(18) 0.6180(13) 1.1048(6) 0.048(3) Uani 1 1 d .
H9 H -0.2485 0.6193 1.1598 0.057 Uiso 1 1 calc R
C10 C -0.2526(16) 0.5182(12) 1.0660(7) 0.045(3) Uani 1 1 d .
H10 H -0.2595 0.4500 1.0948 0.054 Uiso 1 1 calc R
C11 C -0.2536(14) 0.5130(10) 0.9851(6) 0.034(2) Uani 1 1 d .
H11 H -0.2689 0.4426 0.9580 0.041 Uiso 1 1 calc R
H2AN H -0.311(12) 0.857(10) 0.911(6) 0.041 Uiso 1 1 d D
H2BN H -0.189(18) 0.884(6) 0.975(6) 0.041 Uiso 1 1 d D

loop_
_atom_site_aniso_label
_atom_site_aniso_U_11
_atom_site_aniso_U_22
_atom_site_aniso_U_33
_atom_site_aniso_U_23
_atom_site_aniso_U_13
_atom_site_aniso_U_12
Pt1 0.0287(3) 0.0204(3) 0.0227(3) -0.00149(12) 0.00590(17) -0.00237(13)
Cl1 0.0474(16) 0.0457(17) 0.0551(17) -0.0240(14) 0.0136(13) -0.0189(13)
Cl2 0.0344(14) 0.0419(14) 0.0393(14) -0.0014(12) 0.0155(11) -0.0018(11)
O1 0.050(4) 0.039(4) 0.034(4) -0.011(3) 0.012(3) -0.013(4)
N1 0.021(4) 0.016(3) 0.023(4) -0.007(3) 0.007(3) -0.002(3)
N2 0.027(5) 0.042(5) 0.035(5) -0.012(4) 0.010(4) -0.007(4)
C1 0.039(5) 0.029(5) 0.018(4) -0.005(4) 0.004(4) -0.002(4)
C2 0.044(7) 0.041(7) 0.036(6) 0.014(5) -0.003(5) -0.004(5)
C3 0.046(7) 0.065(9) 0.051(7) -0.028(7) 0.010(5) 0.021(6)
C4 0.056(7) 0.052(7) 0.029(5) -0.014(5) 0.010(5) -0.022(6)
C5 0.022(4) 0.027(5) 0.034(5) -0.004(4) 0.007(4) -0.004(4)
C6 0.034(5) 0.029(5) 0.026(5) 0.000(4) 0.012(4) 0.002(4)
C7 0.026(5) 0.035(5) 0.021(4) -0.001(4) 0.005(4) 0.000(4)
C8 0.025(5) 0.065(8) 0.030(5) -0.011(5) 0.011(4) 0.001(5)
C9 0.044(7) 0.079(10) 0.021(5) 0.010(6) 0.010(4) 0.008(6)
C10 0.031(5) 0.062(8) 0.043(6) 0.016(6) 0.010(5) 0.000(5)
C11 0.022(5) 0.037(6) 0.043(6) 0.005(5) 0.009(4) -0.004(4)

loop_
_atom_type_symbol
_atom_type_description
_atom_type_scat_dispersion_real
_atom_type_scat_dispersion_imag
_atom_type_scat_source
C C 0.0033 0.0016 'International Tables Vol C Tables 4.2.6.8 and 6.1.1.4'
H H 0.0000 0.0000 'International Tables Vol C Tables 4.2.6.8 and 6.1.1.4'
N N 0.0061 0.0033 'International Tables Vol C Tables 4.2.6.8 and 6.1.1.4'
O O 0.0106 0.0060 'International Tables Vol C Tables 4.2.6.8 and 6.1.1.4'
Cl Cl 0.1484 0.1585 'International Tables Vol C Tables 4.2.6.8 and 6.1.1.4'
Pt Pt -1.7033 8.3905 'International Tables Vol C Tables 4.2.6.8 and 6.1.1.4'

loop_
_geom_angle_atom_site_label_1
_geom_angle_atom_site_label_2
_geom_angle_atom_site_label_3
_geom_angle
N1 Pt1 N2 84.3(3)
N1 Pt1 Cl1 174.1(2)
N2 Pt1 Cl1 90.6(3)
N1 Pt1 Cl2 96.8(2)
N2 Pt1 Cl2 178.1(3)
Cl1 Pt1 Cl2 88.26(11)
C5 O1 C4 106.4(8)
C5 N1 C1 108.4(8)
C5 N1 Pt1 120.3(6)
C1 N1 Pt1 131.3(6)
C7 N2 Pt1 110.0(7)
C7 N2 H2AN 118(8)
Pt1 N2 H2AN 116(7)
C7 N2 H2BN 108(7)
Pt1 N2 H2BN 118(7)
H2AN N2 H2BN 84(10)
C2 C1 N1 110.4(8)
C2 C1 C4 113.4(9)
N1 C1 C4 100.6(7)
C2 C1 C3 110.4(10)
N1 C1 C3 110.6(8)
C4 C1 C3 111.2(10)
C1 C2 H2A 109.5
C1 C2 H2B 109.5
H2A C2 H2B 109.5
C1 C2 H2C 109.5
H2A C2 H2C 109.5
H2B C2 H2C 109.5
C1 C3 H3A 109.5
C1 C3 H3B 109.5
H3A C3 H3B 109.5
C1 C3 H3C 109.5
H3A C3 H3C 109.5
H3B C3 H3C 109.5
O1 C4 C1 105.1(8)
O1 C4 H4A 110.7
C1 C4 H4A 110.7
O1 C4 H4B 110.7
C1 C4 H4B 110.7
H4A C4 H4B 108.8
N1 C5 O1 116.3(8)
N1 C5 C6 126.0(9)
O1 C5 C6 117.6(8)
C11 C6 C7 119.8(9)
C11 C6 C5 119.8(9)
C7 C6 C5 120.3(9)
C8 C7 C6 119.8(10)
C8 C7 N2 121.6(10)
C6 C7 N2 118.4(8)
C7 C8 C9 119.4(11)
C7 C8 H8 120.3
C9 C8 H8 120.3
C10 C9 C8 120.6(10)
C10 C9 H9 119.7
C8 C9 H9 119.7
C9 C10 C11 121.5(11)
C9 C10 H10 119.3
C11 C10 H10 119.3
C10 C11 C6 118.7(11)
C10 C11 H11 120.6
C6 C11 H11 120.6

loop_
_geom_bond_atom_site_label_1
_geom_bond_atom_site_label_2
_geom_bond_distance
Pt1 N1 2.043(7)
Pt1 N2 2.057(9)
Pt1 Cl1 2.294(3)
Pt1 Cl2 2.324(3)
O1 C5 1.345(12)
O1 C4 1.442(13)
N1 C5 1.281(12)
N1 C1 1.506(11)
N2 C7 1.475(14)
N2 H2AN 0.96(2)
N2 H2BN 0.95(2)
C1 C2 1.501(15)
C1 C4 1.536(15)
C1 C3 1.546(15)
C2 H2A 0.9800
C2 H2B 0.9800
C2 H2C 0.9800
C3 H3A 0.9800
C3 H3B 0.9800
C3 H3C 0.9800
C4 H4A 0.9900
C4 H4B 0.9900
C5 C6 1.462(13)
C6 C11 1.399(15)
C6 C7 1.405(14)
C7 C8 1.378(14)
C8 C9 1.400(18)
C8 H8 0.9500
C9 C10 1.350(19)
C9 H9 0.9500
C10 C11 1.386(16)
C10 H10 0.9500
C11 H11 0.9500

loop_
_geom_torsion_atom_site_label_1
_geom_torsion_atom_site_label_2
_geom_torsion_atom_site_label_3
_geom_torsion_atom_site_label_4
_geom_torsion
N2 Pt1 N1 C5 -39.7(8)
Cl1 Pt1 N1 C5 -10(3)
Cl2 Pt1 N1 C5 138.7(7)
N2 Pt1 N1 C1 137.6(8)
Cl1 Pt1 N1 C1 167.6(17)
Cl2 Pt1 N1 C1 -43.9(8)
N1 Pt1 N2 C7 62.6(7)
Cl1 Pt1 N2 C7 -114.4(6)
Cl2 Pt1 N2 C7 -63(9)
C5 N1 C1 C2 132.7(9)
Pt1 N1 C1 C2 -44.9(12)
C5 N1 C1 C4 12.7(11)
Pt1 N1 C1 C4 -164.9(8)
C5 N1 C1 C3 -104.9(11)
Pt1 N1 C1 C3 77.5(11)
C5 O1 C4 C1 16.5(12)
C2 C1 C4 O1 -135.0(10)
N1 C1 C4 O1 -17.2(11)
C3 C1 C4 O1 99.9(11)
C1 N1 C5 O1 -3.1(12)
Pt1 N1 C5 O1 174.9(6)
C1 N1 C5 C6 -179.1(9)
Pt1 N1 C5 C6 -1.2(13)
C4 O1 C5 N1 -9.0(13)
C4 O1 C5 C6 167.4(9)
N1 C5 C6 C11 -146.4(10)
O1 C5 C6 C11 37.6(13)
N1 C5 C6 C7 34.7(15)
O1 C5 C6 C7 -141.3(10)
C11 C6 C7 C8 2.0(15)
C5 C6 C7 C8 -179.1(9)
C11 C6 C7 N2 178.3(9)
C5 C6 C7 N2 -2.8(14)
Pt1 N2 C7 C8 125.1(9)
Pt1 N2 C7 C6 -51.2(11)
C6 C7 C8 C9 -1.4(15)
N2 C7 C8 C9 -177.6(10)
C7 C8 C9 C10 1.9(16)
C8 C9 C10 C11 -3.1(17)
C9 C10 C11 C6 3.6(16)
C7 C6 C11 C10 -3.0(14)
C5 C6 C11 C10 178.1(9)
